data_1570279
loop_
_publ_author_name
'Mare, Liviu'
'Muresan-Pop, Marieta'
'Purcea Lopes, Pompilia Mioara'
'Turza, Alexandru'
'Borodi, Gheorghe'
'Popescu, Violeta'

_publ_section_title
;
 Crystal Structure and Intermolecular Energy for Some Nandrolone Esters.
;
_journal_issue 20
_journal_name_full 'Molecules (Basel, Switzerland)'
_journal_page_first 7179
_journal_paper_doi 10.3390/molecules28207179
_journal_volume 28
_journal_year 2023
_chemical_absolute_configuration ad
_chemical_formula_moiety 'C29 H46 O3'
_chemical_formula_sum 'C29 H46 O3'
_chemical_formula_weight 442.66
_chemical_name_common Nandrolone_undecanoate
_chemical_name_systematic 19_nortestosterone_17&#x00CE;&#x00B2;_undecanoate
_space_group_crystal_system monoclinic
_space_group_IT_number 4
_space_group_name_Hall 'P 2yb'
_space_group_name_H-M_alt 'P 1 21 1'
_atom_sites_solution_hydrogens geom
_atom_sites_solution_primary dual
_audit_creation_date 2023-02-03
_audit_creation_method
;
Olex2 1.2
(compiled 2018.05.29 svn.r3508 for OlexSys, GUI svn.r5506)
;
_cell_angle_alpha 90
_cell_angle_beta 94.761(5)
_cell_angle_gamma 90
_cell_formula_units_Z 4
_cell_length_a 9.9889(6)
_cell_length_b 8.2547(5)
_cell_length_c 32.9847(14)
_cell_measurement_reflns_used 2096
_cell_measurement_temperature 293(2)
_cell_measurement_theta_max 19.9350
_cell_measurement_theta_min 3.2780
_cell_volume 2710.4(3)
_computing_cell_refinement 'CrysAlisPro 1.171.41.16a (Rigaku OD, 2019)'
_computing_data_collection 'CrysAlisPro 1.171.41.16a (Rigaku OD, 2019)'
_computing_data_reduction 'CrysAlisPro 1.171.41.16a (Rigaku OD, 2019)'
_computing_molecular_graphics 'Olex2 (Dolomanov et al., 2009)'
_computing_publication_material 'Olex2 (Dolomanov et al., 2009)'
_computing_structure_refinement 'ShelXL (Sheldrick, 2015)'
_computing_structure_solution 'ShelXT (Sheldrick, 2015)'
_diffrn_ambient_temperature 293(2)
_diffrn_detector 'CCD plate'
_diffrn_detector_area_resol_mean 16.4335
_diffrn_detector_type Eos
_diffrn_measured_fraction_theta_full 0.997
_diffrn_measured_fraction_theta_max 0.897
_diffrn_measurement_details
;
List of Runs (angles in degrees, time in seconds):

  # Type    Start    End  Width  t~exp~   \w     \q     \k     \f   Frames
--------------------------------------------------------------------------
  1  \w     61.00  86.50   1.70  145.35    --   18.52  57.00 -90.00   15
  2  \w    -14.00  60.80   1.70  145.35    --   18.52 -99.00  90.00   44
  3  \w    -49.00  37.70   1.70  145.35    --   18.52 -57.00   0.00   51
  4  \w    -50.00  38.40   1.70  145.35    --   18.52 -57.00 120.00   52
  5  \w      6.00  46.80   1.70  145.35    --   18.52  77.00 -30.00   24
  6  \w    -12.00  79.80   1.70  145.35    --   18.52  77.00-120.00   54
  7  \w     13.00  40.20   1.70  145.35    --   18.52  57.00 -90.00   16
;
_diffrn_measurement_device 'four-circle diffractometer'
_diffrn_measurement_device_type 'SuperNova, Dual, Cu at home/near, Eos'
_diffrn_measurement_method '\w scans'
_diffrn_orient_matrix_type 'CrysAlisPro convention (1999,Acta A55,543-557)'
_diffrn_orient_matrix_UB_11 -0.0086441000
_diffrn_orient_matrix_UB_12 0.0132123000
_diffrn_orient_matrix_UB_13 -0.0213104000
_diffrn_orient_matrix_UB_21 0.0629072000
_diffrn_orient_matrix_UB_22 -0.0373346000
_diffrn_orient_matrix_UB_23 -0.0022146000
_diffrn_orient_matrix_UB_31 -0.0322730000
_diffrn_orient_matrix_UB_32 -0.0762813000
_diffrn_orient_matrix_UB_33 -0.0025927000
_diffrn_radiation_monochromator mirror
_diffrn_radiation_probe x-ray
_diffrn_radiation_type MoK\a
_diffrn_radiation_wavelength 0.71073
_diffrn_reflns_av_R_equivalents 0.0856
_diffrn_reflns_av_unetI/netI 0.1698
_diffrn_reflns_Laue_measured_fraction_full 0.997
_diffrn_reflns_Laue_measured_fraction_max 0.897
_diffrn_reflns_limit_h_max 13
_diffrn_reflns_limit_h_min -10
_diffrn_reflns_limit_k_max 10
_diffrn_reflns_limit_k_min -11
_diffrn_reflns_limit_l_max 41
_diffrn_reflns_limit_l_min -43
_diffrn_reflns_number 22788
_diffrn_reflns_point_group_measured_fraction_full 0.925
_diffrn_reflns_point_group_measured_fraction_max 0.799
_diffrn_reflns_theta_full 25.242
_diffrn_reflns_theta_max 28.775
_diffrn_reflns_theta_min 2.877
_diffrn_source 'micro-focus sealed X-ray tube'
_diffrn_source_type 'SuperNova (Mo) X-ray Source'
_exptl_absorpt_coefficient_mu 0.068
_exptl_absorpt_correction_T_max 1.00000
_exptl_absorpt_correction_T_min 0.90431
_exptl_absorpt_correction_type multi-scan
_exptl_absorpt_process_details
;
CrysAlisPro 1.171.41.16a (Rigaku Oxford Diffraction, 2019)
Empirical absorption correction using spherical harmonics,
 implemented in SCALE3 ABSPACK scaling algorithm.
;
_exptl_crystal_colour colourless
_exptl_crystal_density_diffrn 1.085
_exptl_crystal_description plate
_exptl_crystal_F_000 976
_exptl_crystal_size_max 0.08
_exptl_crystal_size_mid 0.06
_exptl_crystal_size_min 0.01
_refine_diff_density_max 0.235
_refine_diff_density_min -0.144
_refine_diff_density_rms 0.033
_refine_ls_abs_structure_details
;
 Flack x determined using 854 quotients [(I+)-(I-)]/[(I+)+(I-)]
 (Parsons, Flack and Wagner, Acta Cryst. B69 (2013) 249-259).
;
_refine_ls_abs_structure_Flack 0.2(10)
_refine_ls_extinction_method none
_refine_ls_goodness_of_fit_ref 0.978
_refine_ls_hydrogen_treatment constr
_refine_ls_matrix_type full
_refine_ls_number_parameters 581
_refine_ls_number_reflns 11283
_refine_ls_number_restraints 1
_refine_ls_restrained_S_all 0.978
_refine_ls_R_factor_all 0.2801
_refine_ls_R_factor_gt 0.0865
_refine_ls_shift/su_max 0.005
_refine_ls_shift/su_mean 0.000
_refine_ls_structure_factor_coef Fsqd
_refine_ls_weighting_details 'w=1/[\s^2^(Fo^2^)+(0.0549P)^2^] where P=(Fo^2^+2Fc^2^)/3'
_refine_ls_weighting_scheme calc
_refine_ls_wR_factor_gt 0.1462
_refine_ls_wR_factor_ref 0.2189
_reflns_Friedel_coverage 0.671
_reflns_Friedel_fraction_full 0.840
_reflns_Friedel_fraction_max 0.688
_reflns_number_gt 3608
_reflns_number_total 11283
_reflns_threshold_expression 'I > 2\s(I)'
_cod_data_source_file NUnd.cif
_cod_data_source_block NUnd
_cod_database_code 1570279
_shelx_shelxl_version_number 2016/6
_chemical_oxdiff_formula 'c20 h20 o2'
_shelx_space_group_comment
;
The symmetry employed for this shelxl refinement is uniquely defined
by the following loop, which should always be used as a source of
symmetry information in preference to the above space-group names.
They are only intended as comments.
;
_reflns_odcompleteness_completeness 99.75
_reflns_odcompleteness_iscentric 1
_reflns_odcompleteness_theta 26.32
_olex2_refinement_description
;
1. Fixed Uiso
 At 1.2 times of:
  All C(H) groups, All C(H,H) groups
 At 1.5 times of:
  All C(H,H,H) groups
2.a Ternary CH refined with riding coordinates:
 C8B(H8B), C9B(H9B), C14B(H14B), C8A(H8A), C9A(H9A), C17B(H17B), C14A(H14A),
 C10B(H10B), C10A(H10A), C17A(H17A)
2.b Secondary CH2 refined with riding coordinates:
 C25B(H25A,H25B), C24B(H24A,H24B), C7A(H7AA,H7AB), C6B(H6BA,H6BB), C22B(H22A,
 H22B), C6A(H6AA,H6AB), C26B(H26A,H26B), C11B(H11A,H11B), C20A(H20C,H20D),
 C25A(H25C,H25D), C21A(H21C,H21D), C20B(H20A,H20B), C21B(H21A,H21B), C26A(H26C,
 H26D), C15B(H15A,H15B), C23A(H23C,H23D), C7B(H7BA,H7BB), C12B(H12A,H12B),
 C27B(H27A,H27B), C24A(H24C,H24D), C16B(H16A,H16B), C27A(H27C,H27D), C23B(H23A,
 H23B), C11A(H11C,H11D), C1A(H1AA,H1AB), C22A(H22C,H22D), C12A(H12C,H12D),
 C28B(H28A,H28B), C16A(H16C,H16D), C2B(H2BA,H2BB), C2A(H2AA,H2AB), C15A(H15C,
 H15D), C28A(H28C,H28D), C1B(H1BA,H1BB)
2.c Aromatic/amide H refined with riding coordinates:
 C4B(H4B), C4A(H4A)
2.d Idealised Me refined as rotating group:
 C18B(H18A,H18B,H18C), C18A(H18D,H18E,H18F), C29A(H29D,H29E,H29F), C29B(H29A,
 H29B,H29C)
;
_olex2_submission_special_instructions 'No special instructions were received'
_oxdiff_exptl_absorpt_empirical_details
;
Empirical correction (ABSPACK) includes:
- Absorption correction using spherical harmonics
- Frame scaling
;
_oxdiff_exptl_absorpt_empirical_full_max 1.574
_oxdiff_exptl_absorpt_empirical_full_min 0.827

loop_
_space_group_symop_operation_xyz
'x, y, z'
'-x, y+1/2, -z'

loop_
_atom_site_label
_atom_site_type_symbol
_atom_site_fract_x
_atom_site_fract_y
_atom_site_fract_z
_atom_site_U_iso_or_equiv
_atom_site_adp_type
_atom_site_occupancy
_atom_site_site_symmetry_order
_atom_site_calc_flag
_atom_site_refinement_flags_posn
_atom_site_refinement_flags_adp
_atom_site_refinement_flags_occupancy
_atom_site_disorder_assembly
_atom_site_disorder_group
O2B O 0.8565(5) 0.4912(7) 0.71565(14) 0.0785(17) Uani 1 1 d . . . . .
O2A O 0.3547(5) 0.1277(8) 0.71738(16) 0.092(2) Uani 1 1 d . . . . .
O3B O 0.7059(6) 0.3697(9) 0.67269(15) 0.106(2) Uani 1 1 d . . . . .
C19B C 0.8127(9) 0.4345(10) 0.6789(2) 0.065(2) Uani 1 1 d . . . . .
O3A O 0.1947(7) 0.1838(10) 0.67058(16) 0.130(3) Uani 1 1 d . . . . .
C8B C 0.7914(7) 0.5516(8) 0.86118(18) 0.0490(18) Uani 1 1 d . . . . .
H8B H 0.888368 0.569251 0.866248 0.059 Uiso 1 1 calc R . . . .
C5A C 0.1955(8) 0.3691(10) 0.9346(2) 0.062(2) Uani 1 1 d . . . . .
C9B C 0.7224(8) 0.7170(9) 0.85973(19) 0.060(2) Uani 1 1 d . . . . .
H9B H 0.625517 0.696654 0.855797 0.072 Uiso 1 1 calc R . . . .
C25B C 0.9937(7) 0.4402(11) 0.45909(19) 0.072(2) Uani 1 1 d . . . . .
H25A H 0.940608 0.343430 0.453204 0.087 Uiso 1 1 calc R . . . .
H25B H 0.936308 0.532984 0.452573 0.087 Uiso 1 1 calc R . . . .
C14B C 0.7657(7) 0.4708(8) 0.81991(19) 0.0513(18) Uani 1 1 d . . . . .
H14B H 0.667975 0.462690 0.814529 0.062 Uiso 1 1 calc R . . . .
C8A C 0.2534(7) 0.1960(9) 0.86056(19) 0.058(2) Uani 1 1 d . . . . .
H8A H 0.343518 0.157095 0.869799 0.070 Uiso 1 1 calc R . . . .
C13B C 0.8165(7) 0.5697(9) 0.7846(2) 0.0537(19) Uani 1 1 d . . . . .
C24B C 1.0371(7) 0.4436(11) 0.5039(2) 0.076(2) Uani 1 1 d . . . . .
H24A H 1.097095 0.352901 0.510122 0.091 Uiso 1 1 calc R . . . .
H24B H 1.088131 0.542033 0.509796 0.091 Uiso 1 1 calc R . . . .
C7A C 0.1546(8) 0.1280(10) 0.8889(2) 0.073(2) Uani 1 1 d . . . . .
H7AA H 0.064202 0.160666 0.879408 0.087 Uiso 1 1 calc R . . . .
H7AB H 0.158370 0.010566 0.888495 0.087 Uiso 1 1 calc R . . . .
C18B C 0.9676(7) 0.5966(9) 0.7886(2) 0.072(2) Uani 1 1 d . . . . .
H18A H 0.992626 0.655308 0.813154 0.108 Uiso 1 1 calc GR . . . .
H18B H 0.992948 0.657707 0.765639 0.108 Uiso 1 1 calc GR . . . .
H18C H 1.012729 0.493818 0.789396 0.108 Uiso 1 1 calc GR . . . .
C5B C 0.7086(8) 0.7017(10) 0.9351(2) 0.065(2) Uani 1 1 d . . . . .
C9A C 0.2544(7) 0.3797(9) 0.8623(2) 0.060(2) Uani 1 1 d . . . . .
H9A H 0.163508 0.415116 0.852837 0.072 Uiso 1 1 calc R . . . .
C17B C 0.7822(7) 0.4537(10) 0.7498(2) 0.065(2) Uani 1 1 d . . . . .
H17B H 0.685820 0.460464 0.741519 0.078 Uiso 1 1 calc R . . . .
C6B C 0.7664(8) 0.5333(9) 0.9362(2) 0.073(2) Uani 1 1 d . . . . .
H6BA H 0.861820 0.539083 0.944355 0.088 Uiso 1 1 calc R . . . .
H6BB H 0.724442 0.469963 0.956467 0.088 Uiso 1 1 calc R . . . .
C14A C 0.2221(7) 0.1428(10) 0.8171(2) 0.067(2) Uani 1 1 d . . . . .
H14A H 0.135881 0.192917 0.808025 0.081 Uiso 1 1 calc R . . . .
C22B C 0.9727(7) 0.4457(10) 0.57635(18) 0.069(2) Uani 1 1 d . . . . .
H22A H 1.022153 0.545851 0.581212 0.083 Uiso 1 1 calc R . . . .
H22B H 1.034364 0.356950 0.582905 0.083 Uiso 1 1 calc R . . . .
C6A C 0.1865(8) 0.1875(10) 0.9324(2) 0.072(2) Uani 1 1 d . . . . .
H6AA H 0.117108 0.150417 0.949068 0.086 Uiso 1 1 calc R . . . .
H6AB H 0.271186 0.141110 0.943268 0.086 Uiso 1 1 calc R . . . .
C26B C 1.1073(8) 0.4427(12) 0.4320(2) 0.079(2) Uani 1 1 d . . . . .
H26A H 1.160968 0.538799 0.438243 0.095 Uiso 1 1 calc R . . . .
H26B H 1.164160 0.349367 0.438465 0.095 Uiso 1 1 calc R . . . .
C10B C 0.7477(9) 0.8069(9) 0.9002(2) 0.079(3) Uani 1 1 d . . . . .
H10B H 0.842722 0.836784 0.904598 0.095 Uiso 1 1 calc R . . . .
C11B C 0.7591(8) 0.8194(9) 0.8235(2) 0.077(2) Uani 1 1 d . . . . .
H11A H 0.852021 0.853555 0.828121 0.093 Uiso 1 1 calc R . . . .
H11B H 0.703627 0.916009 0.821813 0.093 Uiso 1 1 calc R . . . .
O1B O 0.5102(7) 0.9603(9) 0.9907(2) 0.137(3) Uani 1 1 d . . . . .
C10A C 0.2839(8) 0.4496(9) 0.9055(2) 0.066(2) Uani 1 1 d . . . . .
H10A H 0.377676 0.425406 0.914604 0.079 Uiso 1 1 calc R . . . .
C19A C 0.3091(9) 0.1562(11) 0.6797(3) 0.073(2) Uani 1 1 d . . . . .
C20A C 0.4139(7) 0.1465(11) 0.6507(2) 0.072(2) Uani 1 1 d . . . . .
H20C H 0.461966 0.045164 0.655293 0.086 Uiso 1 1 calc R . . . .
H20D H 0.477562 0.233603 0.656766 0.086 Uiso 1 1 calc R . . . .
C25A C 0.4933(7) 0.1580(11) 0.4600(2) 0.074(2) Uani 1 1 d . . . . .
H25C H 0.438186 0.253123 0.453946 0.088 Uiso 1 1 calc R . . . .
H25D H 0.437213 0.063615 0.454115 0.088 Uiso 1 1 calc R . . . .
C21A C 0.3648(7) 0.1563(10) 0.60624(19) 0.067(2) Uani 1 1 d . . . . .
H21C H 0.304705 0.066023 0.599703 0.080 Uiso 1 1 calc R . . . .
H21D H 0.313234 0.255228 0.601739 0.080 Uiso 1 1 calc R . . . .
O1A O 0.0857(8) 0.6986(9) 0.9934(2) 0.151(3) Uani 1 1 d . . . . .
C20B C 0.9131(7) 0.4580(11) 0.64922(19) 0.071(2) Uani 1 1 d . . . . .
H20A H 0.985404 0.380969 0.655220 0.085 Uiso 1 1 calc R . . . .
H20B H 0.950868 0.565696 0.652981 0.085 Uiso 1 1 calc R . . . .
C21B C 0.8619(7) 0.4389(10) 0.60491(19) 0.071(2) Uani 1 1 d . . . . .
H21A H 0.815426 0.336033 0.601411 0.086 Uiso 1 1 calc R . . . .
H21B H 0.797425 0.524202 0.597699 0.086 Uiso 1 1 calc R . . . .
C4B C 0.6306(8) 0.7548(10) 0.9632(2) 0.075(2) Uani 1 1 d . . . . .
H4B H 0.603969 0.682040 0.982475 0.090 Uiso 1 1 calc R . . . .
C26A C 0.6054(7) 0.1567(11) 0.4317(2) 0.074(2) Uani 1 1 d . . . . .
H26C H 0.660225 0.252591 0.436989 0.089 Uiso 1 1 calc R . . . .
H26D H 0.661916 0.063014 0.438102 0.089 Uiso 1 1 calc R . . . .
C13A C 0.3235(7) 0.2040(11) 0.7877(2) 0.064(2) Uani 1 1 d . . . . .
C15B C 0.8217(8) 0.3026(9) 0.8131(2) 0.075(2) Uani 1 1 d . . . . .
H15A H 0.767568 0.220245 0.824945 0.090 Uiso 1 1 calc R . . . .
H15B H 0.913540 0.293685 0.825010 0.090 Uiso 1 1 calc R . . . .
C23A C 0.4265(7) 0.1596(11) 0.53337(19) 0.070(2) Uani 1 1 d . . . . .
H23C H 0.373068 0.256785 0.528315 0.084 Uiso 1 1 calc R . . . .
H23D H 0.368321 0.067290 0.527121 0.084 Uiso 1 1 calc R . . . .
C7B C 0.7456(7) 0.4498(9) 0.89579(19) 0.061(2) Uani 1 1 d . . . . .
H7BA H 0.651014 0.424578 0.890252 0.073 Uiso 1 1 calc R . . . .
H7BB H 0.794876 0.348369 0.897053 0.073 Uiso 1 1 calc R . . . .
C12B C 0.7405(9) 0.7283(10) 0.7824(2) 0.082(3) Uani 1 1 d . . . . .
H12A H 0.645707 0.707376 0.775608 0.098 Uiso 1 1 calc R . . . .
H12B H 0.772668 0.795362 0.761117 0.098 Uiso 1 1 calc R . . . .
C27B C 1.0668(8) 0.4412(11) 0.38715(19) 0.077(2) Uani 1 1 d . . . . .
H27A H 1.015206 0.343608 0.380693 0.093 Uiso 1 1 calc R . . . .
H27B H 1.008285 0.532997 0.380692 0.093 Uiso 1 1 calc R . . . .
C24A C 0.5382(7) 0.1584(11) 0.5047(2) 0.073(2) Uani 1 1 d . . . . .
H24C H 0.594398 0.252823 0.510434 0.088 Uiso 1 1 calc R . . . .
H24D H 0.593546 0.063394 0.510595 0.088 Uiso 1 1 calc R . . . .
C16B C 0.8149(9) 0.2857(10) 0.7665(2) 0.085(3) Uani 1 1 d . . . . .
H16A H 0.900340 0.248469 0.758000 0.102 Uiso 1 1 calc R . . . .
H16B H 0.745653 0.209062 0.757054 0.102 Uiso 1 1 calc R . . . .
C3B C 0.5854(9) 0.9226(13) 0.9649(3) 0.092(3) Uani 1 1 d . . . . .
C17A C 0.2621(9) 0.1298(14) 0.7489(2) 0.093(3) Uani 1 1 d . . . . .
H17A H 0.181778 0.191375 0.739331 0.112 Uiso 1 1 calc R . . . .
C4A C 0.1311(8) 0.4511(11) 0.9617(2) 0.074(2) Uani 1 1 d . . . . .
H4A H 0.071504 0.394815 0.976772 0.089 Uiso 1 1 calc R . . . .
C27A C 0.5585(8) 0.1522(11) 0.3872(2) 0.081(3) Uani 1 1 d . . . . .
H27C H 0.502562 0.057152 0.381981 0.098 Uiso 1 1 calc R . . . .
H27D H 0.503238 0.246772 0.380694 0.098 Uiso 1 1 calc R . . . .
C23B C 0.9260(7) 0.4362(11) 0.53183(19) 0.071(2) Uani 1 1 d . . . . .
H23A H 0.876957 0.335803 0.526862 0.086 Uiso 1 1 calc R . . . .
H23B H 0.864245 0.524767 0.525204 0.086 Uiso 1 1 calc R . . . .
C11A C 0.3487(8) 0.4517(10) 0.8325(2) 0.080(2) Uani 1 1 d . . . . .
H11C H 0.440803 0.428299 0.842439 0.096 Uiso 1 1 calc R . . . .
H11D H 0.338069 0.568498 0.832074 0.096 Uiso 1 1 calc R . . . .
C1A C 0.2656(9) 0.6347(11) 0.9059(2) 0.097(3) Uani 1 1 d . . . . .
H1AA H 0.340492 0.684771 0.893757 0.116 Uiso 1 1 calc R . . . .
H1AB H 0.184235 0.662340 0.889220 0.116 Uiso 1 1 calc R . . . .
C3A C 0.1484(10) 0.6236(13) 0.9692(3) 0.091(3) Uani 1 1 d . . . . .
C22A C 0.4743(7) 0.1540(10) 0.57760(19) 0.071(2) Uani 1 1 d . . . . .
H22C H 0.533033 0.245838 0.583744 0.085 Uiso 1 1 calc R . . . .
H22D H 0.527201 0.056447 0.582633 0.085 Uiso 1 1 calc R . . . .
C12A C 0.3246(8) 0.3878(11) 0.7887(2) 0.080(3) Uani 1 1 d . . . . .
H12C H 0.239340 0.428330 0.776626 0.097 Uiso 1 1 calc R . . . .
H12D H 0.394843 0.427597 0.772691 0.097 Uiso 1 1 calc R . . . .
C28B C 1.1805(9) 0.4476(13) 0.3607(2) 0.101(3) Uani 1 1 d . . . . .
H28A H 1.238424 0.355150 0.366997 0.121 Uiso 1 1 calc R . . . .
H28B H 1.232621 0.544509 0.367418 0.121 Uiso 1 1 calc R . . . .
C18A C 0.4656(7) 0.1369(12) 0.7977(2) 0.092(3) Uani 1 1 d . . . . .
H18D H 0.500728 0.176190 0.823858 0.138 Uiso 1 1 calc GR . . . .
H18E H 0.522582 0.171812 0.777353 0.138 Uiso 1 1 calc GR . . . .
H18F H 0.462458 0.020678 0.798182 0.138 Uiso 1 1 calc GR . . . .
C16A C 0.2215(10) -0.0408(15) 0.7597(3) 0.123(4) Uani 1 1 d . . . . .
H16C H 0.289563 -0.118213 0.753203 0.148 Uiso 1 1 calc R . . . .
H16D H 0.136870 -0.070157 0.744997 0.148 Uiso 1 1 calc R . . . .
C2B C 0.6331(11) 1.0358(12) 0.9358(3) 0.120(4) Uani 1 1 d . . . . .
H2BA H 0.566945 1.121097 0.930826 0.144 Uiso 1 1 calc R . . . .
H2BB H 0.715412 1.085427 0.947493 0.144 Uiso 1 1 calc R . . . .
C2A C 0.2570(10) 0.7036(11) 0.9477(3) 0.095(3) Uani 1 1 d . . . . .
H2AA H 0.342459 0.688860 0.963481 0.114 Uiso 1 1 calc R . . . .
H2AB H 0.239227 0.818917 0.945615 0.114 Uiso 1 1 calc R . . . .
C15A C 0.2074(10) -0.0372(12) 0.8067(2) 0.114(4) Uani 1 1 d . . . . .
H15C H 0.120528 -0.078092 0.812984 0.137 Uiso 1 1 calc R . . . .
H15D H 0.277511 -0.100632 0.821290 0.137 Uiso 1 1 calc R . . . .
C28A C 0.6705(10) 0.1482(13) 0.3594(2) 0.109(3) Uani 1 1 d . . . . .
H28C H 0.727467 0.055600 0.366466 0.131 Uiso 1 1 calc R . . . .
H28D H 0.724654 0.245070 0.363930 0.131 Uiso 1 1 calc R . . . .
C29A C 0.6224(11) 0.1382(14) 0.3148(2) 0.145(4) Uani 1 1 d . . . . .
H29D H 0.697887 0.146306 0.298724 0.217 Uiso 1 1 calc GR . . . .
H29E H 0.560965 0.225299 0.307954 0.217 Uiso 1 1 calc GR . . . .
H29F H 0.577703 0.036509 0.309426 0.217 Uiso 1 1 calc GR . . . .
C1B C 0.6577(12) 0.9649(12) 0.8984(3) 0.142(5) Uani 1 1 d . . . . .
H1BA H 0.700331 1.045373 0.882386 0.170 Uiso 1 1 calc R . . . .
H1BB H 0.571759 0.938610 0.884067 0.170 Uiso 1 1 calc R . . . .
C29B C 1.1411(11) 0.4480(13) 0.3158(2) 0.137(4) Uani 1 1 d . . . . .
H29A H 1.220032 0.459223 0.301328 0.206 Uiso 1 1 calc GR . . . .
H29B H 1.081356 0.536906 0.309216 0.206 Uiso 1 1 calc GR . . . .
H29C H 1.096785 0.347984 0.308251 0.206 Uiso 1 1 calc GR . . . .

loop_
_atom_site_aniso_label
_atom_site_aniso_U_11
_atom_site_aniso_U_22
_atom_site_aniso_U_33
_atom_site_aniso_U_23
_atom_site_aniso_U_13
_atom_site_aniso_U_12
O2B 0.087(4) 0.111(5) 0.040(3) -0.014(3) 0.023(3) -0.023(3)
O2A 0.062(4) 0.161(6) 0.052(3) 0.000(4) 0.008(3) 0.008(4)
O3B 0.088(5) 0.161(7) 0.071(4) -0.018(4) 0.012(3) -0.041(5)
C19B 0.082(7) 0.072(6) 0.045(5) 0.006(4) 0.020(5) -0.003(5)
O3A 0.085(5) 0.232(8) 0.075(4) 0.013(5) 0.013(4) 0.023(6)
C8B 0.053(5) 0.041(4) 0.054(5) 0.001(4) 0.008(3) 0.003(4)
C5A 0.067(6) 0.062(6) 0.055(5) 0.002(4) 0.002(4) -0.002(4)
C9B 0.077(6) 0.058(5) 0.047(5) 0.008(4) 0.020(4) 0.003(4)
C25B 0.080(6) 0.087(6) 0.050(5) 0.000(4) 0.012(4) -0.002(5)
C14B 0.048(5) 0.054(5) 0.054(5) 0.000(4) 0.013(3) -0.001(4)
C8A 0.069(5) 0.057(5) 0.049(5) 0.014(4) 0.011(4) -0.004(4)
C13B 0.045(5) 0.068(5) 0.049(4) 0.001(4) 0.007(3) -0.002(4)
C24B 0.092(7) 0.082(6) 0.055(5) -0.005(5) 0.012(4) 0.004(5)
C7A 0.089(6) 0.062(5) 0.068(5) -0.002(4) 0.010(4) -0.012(5)
C18B 0.064(6) 0.080(6) 0.076(5) -0.004(4) 0.023(4) -0.028(4)
C5B 0.088(6) 0.057(5) 0.049(5) 0.004(4) 0.005(4) -0.008(5)
C9A 0.058(5) 0.060(6) 0.063(5) 0.011(4) 0.014(4) -0.005(4)
C17B 0.062(5) 0.085(6) 0.049(5) -0.003(5) 0.012(4) -0.010(5)
C6B 0.101(7) 0.072(6) 0.048(5) 0.004(4) 0.010(4) 0.000(5)
C14A 0.068(5) 0.083(6) 0.052(5) 0.001(5) 0.012(4) -0.017(5)
C22B 0.085(6) 0.077(6) 0.047(5) 0.000(4) 0.016(4) 0.001(5)
C6A 0.087(6) 0.069(6) 0.059(5) 0.001(4) 0.012(4) -0.004(5)
C26B 0.082(6) 0.098(7) 0.057(5) 0.000(5) 0.013(4) 0.001(5)
C10B 0.142(8) 0.039(5) 0.061(5) 0.003(4) 0.037(5) 0.000(5)
C11B 0.113(7) 0.056(5) 0.066(6) 0.012(5) 0.023(5) 0.016(5)
O1B 0.142(6) 0.107(6) 0.171(7) -0.047(5) 0.074(5) -0.010(5)
C10A 0.081(6) 0.057(6) 0.059(5) -0.001(4) 0.014(4) -0.003(5)
C19A 0.053(6) 0.103(7) 0.063(6) -0.001(5) 0.001(5) -0.015(5)
C20A 0.068(6) 0.087(6) 0.063(5) -0.006(5) 0.018(4) -0.001(5)
C25A 0.081(6) 0.081(6) 0.060(5) 0.002(5) 0.008(4) 0.008(5)
C21A 0.075(6) 0.066(6) 0.060(5) 0.001(4) 0.009(4) -0.004(5)
O1A 0.151(7) 0.117(6) 0.194(7) -0.067(6) 0.069(6) 0.006(5)
C20B 0.072(6) 0.082(6) 0.060(5) -0.006(5) 0.015(4) -0.004(5)
C21B 0.075(6) 0.085(6) 0.054(5) -0.004(5) 0.005(4) -0.004(5)
C4B 0.098(7) 0.064(6) 0.066(5) -0.001(5) 0.027(5) -0.001(5)
C26A 0.077(6) 0.077(6) 0.069(6) -0.003(5) 0.008(5) 0.000(5)
C13A 0.060(5) 0.082(7) 0.049(5) -0.001(4) 0.007(4) -0.004(5)
C15B 0.089(6) 0.060(6) 0.080(6) 0.006(5) 0.026(4) -0.005(5)
C23A 0.071(6) 0.078(6) 0.061(5) 0.004(5) 0.014(4) -0.001(5)
C7B 0.081(6) 0.046(5) 0.058(5) 0.011(4) 0.018(4) 0.000(4)
C12B 0.119(7) 0.080(7) 0.050(5) 0.013(4) 0.025(5) 0.019(6)
C27B 0.098(7) 0.087(6) 0.047(5) -0.005(5) 0.008(4) -0.002(6)
C24A 0.081(6) 0.072(6) 0.066(5) 0.000(5) 0.006(5) -0.007(5)
C16B 0.118(8) 0.072(6) 0.071(6) -0.014(5) 0.035(5) -0.013(6)
C3B 0.088(7) 0.092(8) 0.097(8) -0.020(6) 0.022(5) 0.004(6)
C17A 0.078(6) 0.139(10) 0.066(6) -0.004(6) 0.023(5) -0.006(6)
C4A 0.076(6) 0.070(6) 0.078(6) -0.013(5) 0.023(4) -0.006(5)
C27A 0.104(7) 0.083(6) 0.057(5) 0.006(5) 0.004(5) -0.001(5)
C23B 0.076(6) 0.090(6) 0.049(5) 0.003(4) 0.011(4) -0.003(5)
C11A 0.090(6) 0.073(6) 0.082(6) 0.012(5) 0.029(5) -0.022(5)
C1A 0.137(8) 0.067(7) 0.088(6) -0.008(5) 0.024(5) -0.017(6)
C3A 0.092(8) 0.087(8) 0.094(7) -0.018(6) 0.000(6) 0.001(6)
C22A 0.078(6) 0.082(6) 0.053(5) -0.004(5) 0.011(4) -0.003(5)
C12A 0.087(7) 0.094(8) 0.065(6) 0.022(5) 0.030(4) -0.001(5)
C28B 0.117(8) 0.109(8) 0.081(7) -0.002(6) 0.035(5) 0.011(7)
C18A 0.068(6) 0.127(8) 0.081(6) -0.014(6) 0.009(4) 0.016(6)
C16A 0.139(9) 0.147(10) 0.089(7) -0.043(7) 0.034(6) -0.043(9)
C2B 0.160(11) 0.088(8) 0.117(8) 0.014(7) 0.044(7) 0.018(8)
C2A 0.131(9) 0.056(6) 0.099(7) -0.009(5) 0.014(6) -0.012(6)
C15A 0.163(10) 0.101(8) 0.084(7) -0.028(6) 0.040(6) -0.063(7)
C28A 0.138(9) 0.127(9) 0.067(6) -0.001(6) 0.034(6) -0.001(8)
C29A 0.238(13) 0.132(10) 0.070(7) 0.003(7) 0.048(7) -0.008(10)
C1B 0.283(15) 0.074(8) 0.078(7) 0.009(6) 0.065(8) 0.020(9)
C29B 0.226(13) 0.127(9) 0.063(6) -0.002(7) 0.044(7) -0.005(10)

loop_
_atom_type_symbol
_atom_type_description
_atom_type_scat_dispersion_real
_atom_type_scat_dispersion_imag
_atom_type_scat_source
C C 0.0033 0.0016 'International Tables Vol C Tables 4.2.6.8 and 6.1.1.4'
H H 0.0000 0.0000 'International Tables Vol C Tables 4.2.6.8 and 6.1.1.4'
O O 0.0106 0.0060 'International Tables Vol C Tables 4.2.6.8 and 6.1.1.4'

loop_
_geom_angle_atom_site_label_1
_geom_angle_atom_site_label_2
_geom_angle_atom_site_label_3
_geom_angle
_geom_angle_site_symmetry_1
_geom_angle_site_symmetry_3
_geom_angle_publ_flag
C19B O2B C17B 119.0(6) . . ?
C19A O2A C17A 119.1(6) . . ?
O2B C19B C20B 111.6(8) . . ?
O3B C19B O2B 122.2(7) . . ?
O3B C19B C20B 126.3(8) . . ?
C9B C8B H8B 108.0 . . ?
C14B C8B H8B 108.0 . . ?
C14B C8B C9B 108.8(5) . . ?
C14B C8B C7B 113.1(6) . . ?
C7B C8B H8B 108.0 . . ?
C7B C8B C9B 110.8(5) . . ?
C6A C5A C10A 116.2(7) . . ?
C4A C5A C6A 120.7(8) . . ?
C4A C5A C10A 123.0(7) . . ?
C8B C9B H9B 106.8 . . ?
C8B C9B C10B 111.4(6) . . ?
C8B C9B C11B 112.3(6) . . ?
C10B C9B H9B 106.8 . . ?
C10B C9B C11B 112.4(6) . . ?
C11B C9B H9B 106.8 . . ?
H25A C25B H25B 107.6 . . ?
C24B C25B H25A 108.6 . . ?
C24B C25B H25B 108.6 . . ?
C26B C25B H25A 108.6 . . ?
C26B C25B H25B 108.6 . . ?
C26B C25B C24B 114.5(6) . . ?
C8B C14B H14B 106.5 . . ?
C8B C14B C13B 113.8(6) . . ?
C8B C14B C15B 119.7(6) . . ?
C13B C14B H14B 106.5 . . ?
C15B C14B H14B 106.5 . . ?
C15B C14B C13B 103.0(5) . . ?
C7A C8A H8A 108.2 . . ?
C9A C8A H8A 108.2 . . ?
C9A C8A C7A 110.4(6) . . ?
C14A C8A H8A 108.2 . . ?
C14A C8A C7A 112.5(6) . . ?
C14A C8A C9A 109.1(6) . . ?
C18B C13B C14B 113.5(5) . . ?
C17B C13B C14B 99.8(6) . . ?
C17B C13B C18B 108.6(6) . . ?
C17B C13B C12B 115.5(6) . . ?
C12B C13B C14B 107.4(6) . . ?
C12B C13B C18B 111.6(7) . . ?
C25B C24B H24A 108.3 . . ?
C25B C24B H24B 108.3 . . ?
H24A C24B H24B 107.4 . . ?
C23B C24B C25B 115.7(6) . . ?
C23B C24B H24A 108.3 . . ?
C23B C24B H24B 108.3 . . ?
C8A C7A H7AA 109.4 . . ?
C8A C7A H7AB 109.4 . . ?
H7AA C7A H7AB 108.0 . . ?
C6A C7A C8A 111.3(6) . . ?
C6A C7A H7AA 109.4 . . ?
C6A C7A H7AB 109.4 . . ?
C13B C18B H18A 109.5 . . ?
C13B C18B H18B 109.5 . . ?
C13B C18B H18C 109.5 . . ?
H18A C18B H18B 109.5 . . ?
H18A C18B H18C 109.5 . . ?
H18B C18B H18C 109.5 . . ?
C6B C5B C10B 115.1(7) . . ?
C4B C5B C6B 122.2(7) . . ?
C4B C5B C10B 122.7(8) . . ?
C8A C9A H9A 106.4 . . ?
C8A C9A C10A 114.1(6) . . ?
C8A C9A C11A 111.4(6) . . ?
C10A C9A H9A 106.4 . . ?
C11A C9A H9A 106.4 . . ?
C11A C9A C10A 111.5(6) . . ?
O2B C17B C13B 111.1(6) . . ?
O2B C17B H17B 109.3 . . ?
O2B C17B C16B 111.9(7) . . ?
C13B C17B H17B 109.3 . . ?
C13B C17B C16B 105.9(6) . . ?
C16B C17B H17B 109.3 . . ?
C5B C6B H6BA 109.1 . . ?
C5B C6B H6BB 109.2 . . ?
H6BA C6B H6BB 107.9 . . ?
C7B C6B C5B 112.3(6) . . ?
C7B C6B H6BA 109.2 . . ?
C7B C6B H6BB 109.2 . . ?
C8A C14A H14A 106.0 . . ?
C8A C14A C13A 114.0(6) . . ?
C8A C14A C15A 120.4(7) . . ?
C13A C14A H14A 106.0 . . ?
C15A C14A H14A 106.0 . . ?
C15A C14A C13A 103.4(7) . . ?
H22A C22B H22B 107.5 . . ?
C21B C22B H22A 108.5 . . ?
C21B C22B H22B 108.5 . . ?
C23B C22B H22A 108.5 . . ?
C23B C22B H22B 108.5 . . ?
C23B C22B C21B 115.0(6) . . ?
C5A C6A C7A 112.1(6) . . ?
C5A C6A H6AA 109.2 . . ?
C5A C6A H6AB 109.2 . . ?
C7A C6A H6AA 109.2 . . ?
C7A C6A H6AB 109.2 . . ?
H6AA C6A H6AB 107.9 . . ?
C25B C26B H26A 108.4 . . ?
C25B C26B H26B 108.4 . . ?
H26A C26B H26B 107.5 . . ?
C27B C26B C25B 115.5(6) . . ?
C27B C26B H26A 108.4 . . ?
C27B C26B H26B 108.4 . . ?
C9B C10B H10B 109.8 . . ?
C9B C10B C1B 108.4(7) . . ?
C5B C10B C9B 110.5(6) . . ?
C5B C10B H10B 109.8 . . ?
C5B C10B C1B 108.5(7) . . ?
C1B C10B H10B 109.8 . . ?
C9B C11B H11A 108.9 . . ?
C9B C11B H11B 108.9 . . ?
C9B C11B C12B 113.3(6) . . ?
H11A C11B H11B 107.7 . . ?
C12B C11B H11A 108.9 . . ?
C12B C11B H11B 108.9 . . ?
C5A C10A C9A 110.3(6) . . ?
C5A C10A H10A 108.1 . . ?
C5A C10A C1A 110.8(7) . . ?
C9A C10A H10A 108.1 . . ?
C1A C10A C9A 111.4(6) . . ?
C1A C10A H10A 108.1 . . ?
O2A C19A C20A 113.3(8) . . ?
O3A C19A O2A 122.1(8) . . ?
O3A C19A C20A 124.6(8) . . ?
C19A C20A H20C 108.3 . . ?
C19A C20A H20D 108.3 . . ?
C19A C20A C21A 115.9(7) . . ?
H20C C20A H20D 107.4 . . ?
C21A C20A H20C 108.3 . . ?
C21A C20A H20D 108.3 . . ?
H25C C25A H25D 107.5 . . ?
C26A C25A H25C 108.5 . . ?
C26A C25A H25D 108.5 . . ?
C24A C25A H25C 108.5 . . ?
C24A C25A H25D 108.5 . . ?
C24A C25A C26A 115.3(6) . . ?
C20A C21A H21C 108.6 . . ?
C20A C21A H21D 108.6 . . ?
H21C C21A H21D 107.6 . . ?
C22A C21A C20A 114.5(6) . . ?
C22A C21A H21C 108.6 . . ?
C22A C21A H21D 108.6 . . ?
C19B C20B H20A 108.3 . . ?
C19B C20B H20B 108.3 . . ?
C19B C20B C21B 115.7(6) . . ?
H20A C20B H20B 107.4 . . ?
C21B C20B H20A 108.3 . . ?
C21B C20B H20B 108.3 . . ?
C22B C21B C20B 113.0(6) . . ?
C22B C21B H21A 109.0 . . ?
C22B C21B H21B 109.0 . . ?
C20B C21B H21A 109.0 . . ?
C20B C21B H21B 109.0 . . ?
H21A C21B H21B 107.8 . . ?
C5B C4B H4B 118.7 . . ?
C5B C4B C3B 122.7(8) . . ?
C3B C4B H4B 118.7 . . ?
C25A C26A H26C 108.6 . . ?
C25A C26A H26D 108.6 . . ?
H26C C26A H26D 107.6 . . ?
C27A C26A C25A 114.5(6) . . ?
C27A C26A H26C 108.6 . . ?
C27A C26A H26D 108.6 . . ?
C17A C13A C14A 99.1(6) . . ?
C17A C13A C12A 115.3(8) . . ?
C17A C13A C18A 109.9(7) . . ?
C12A C13A C14A 108.5(7) . . ?
C12A C13A C18A 110.6(7) . . ?
C18A C13A C14A 113.0(6) . . ?
C14B C15B H15A 110.9 . . ?
C14B C15B H15B 110.9 . . ?
C14B C15B C16B 104.1(6) . . ?
H15A C15B H15B 109.0 . . ?
C16B C15B H15A 110.9 . . ?
C16B C15B H15B 110.9 . . ?
H23C C23A H23D 107.6 . . ?
C24A C23A H23C 108.6 . . ?
C24A C23A H23D 108.6 . . ?
C22A C23A H23C 108.6 . . ?
C22A C23A H23D 108.6 . . ?
C22A C23A C24A 114.5(6) . . ?
C8B C7B H7BA 109.1 . . ?
C8B C7B H7BB 109.1 . . ?
C6B C7B C8B 112.7(6) . . ?
C6B C7B H7BA 109.1 . . ?
C6B C7B H7BB 109.1 . . ?
H7BA C7B H7BB 107.8 . . ?
C13B C12B C11B 110.9(6) . . ?
C13B C12B H12A 109.5 . . ?
C13B C12B H12B 109.5 . . ?
C11B C12B H12A 109.5 . . ?
C11B C12B H12B 109.5 . . ?
H12A C12B H12B 108.1 . . ?
C26B C27B H27A 108.6 . . ?
C26B C27B H27B 108.5 . . ?
H27A C27B H27B 107.5 . . ?
C28B C27B C26B 114.9(7) . . ?
C28B C27B H27A 108.6 . . ?
C28B C27B H27B 108.5 . . ?
C25A C24A C23A 115.8(6) . . ?
C25A C24A H24C 108.3 . . ?
C25A C24A H24D 108.3 . . ?
C23A C24A H24C 108.3 . . ?
C23A C24A H24D 108.3 . . ?
H24C C24A H24D 107.4 . . ?
C17B C16B C15B 105.7(6) . . ?
C17B C16B H16A 110.6 . . ?
C17B C16B H16B 110.6 . . ?
C15B C16B H16A 110.6 . . ?
C15B C16B H16B 110.6 . . ?
H16A C16B H16B 108.7 . . ?
O1B C3B C4B 118.6(10) . . ?
O1B C3B C2B 123.6(10) . . ?
C2B C3B C4B 117.8(8) . . ?
O2A C17A C13A 112.2(7) . . ?
O2A C17A H17A 109.2 . . ?
O2A C17A C16A 110.9(8) . . ?
C13A C17A H17A 109.2 . . ?
C13A C17A C16A 106.0(7) . . ?
C16A C17A H17A 109.2 . . ?
C5A C4A H4A 118.1 . . ?
C5A C4A C3A 123.7(9) . . ?
C3A C4A H4A 118.1 . . ?
C26A C27A H27C 108.7 . . ?
C26A C27A H27D 108.7 . . ?
H27C C27A H27D 107.6 . . ?
C28A C27A C26A 114.1(7) . . ?
C28A C27A H27C 108.7 . . ?
C28A C27A H27D 108.7 . . ?
C24B C23B C22B 114.3(6) . . ?
C24B C23B H23A 108.7 . . ?
C24B C23B H23B 108.7 . . ?
C22B C23B H23A 108.7 . . ?
C22B C23B H23B 108.7 . . ?
H23A C23B H23B 107.6 . . ?
C9A C11A H11C 108.7 . . ?
C9A C11A H11D 108.7 . . ?
C9A C11A C12A 114.3(6) . . ?
H11C C11A H11D 107.6 . . ?
C12A C11A H11C 108.7 . . ?
C12A C11A H11D 108.7 . . ?
C10A C1A H1AA 108.9 . . ?
C10A C1A H1AB 108.9 . . ?
H1AA C1A H1AB 107.7 . . ?
C2A C1A C10A 113.6(7) . . ?
C2A C1A H1AA 108.9 . . ?
C2A C1A H1AB 108.9 . . ?
O1A C3A C4A 123.1(10) . . ?
O1A C3A C2A 121.1(9) . . ?
C4A C3A C2A 115.7(9) . . ?
C21A C22A H22C 108.5 . . ?
C21A C22A H22D 108.5 . . ?
C23A C22A C21A 115.0(6) . . ?
C23A C22A H22C 108.5 . . ?
C23A C22A H22D 108.5 . . ?
H22C C22A H22D 107.5 . . ?
C13A C12A C11A 111.3(7) . . ?
C13A C12A H12C 109.4 . . ?
C13A C12A H12D 109.4 . . ?
C11A C12A H12C 109.4 . . ?
C11A C12A H12D 109.4 . . ?
H12C C12A H12D 108.0 . . ?
C27B C28B H28A 108.4 . . ?
C27B C28B H28B 108.4 . . ?
C27B C28B C29B 115.3(8) . . ?
H28A C28B H28B 107.5 . . ?
C29B C28B H28A 108.4 . . ?
C29B C28B H28B 108.4 . . ?
C13A C18A H18D 109.5 . . ?
C13A C18A H18E 109.5 . . ?
C13A C18A H18F 109.5 . . ?
H18D C18A H18E 109.5 . . ?
H18D C18A H18F 109.5 . . ?
H18E C18A H18F 109.5 . . ?
C17A C16A H16C 110.7 . . ?
C17A C16A H16D 110.7 . . ?
C17A C16A C15A 105.2(7) . . ?
H16C C16A H16D 108.8 . . ?
C15A C16A H16C 110.7 . . ?
C15A C16A H16D 110.7 . . ?
C3B C2B H2BA 108.8 . . ?
C3B C2B H2BB 108.8 . . ?
H2BA C2B H2BB 107.7 . . ?
C1B C2B C3B 113.8(9) . . ?
C1B C2B H2BA 108.8 . . ?
C1B C2B H2BB 108.8 . . ?
C1A C2A H2AA 109.3 . . ?
C1A C2A H2AB 109.3 . . ?
C3A C2A C1A 111.5(8) . . ?
C3A C2A H2AA 109.3 . . ?
C3A C2A H2AB 109.3 . . ?
H2AA C2A H2AB 108.0 . . ?
C14A C15A C16A 103.1(7) . . ?
C14A C15A H15C 111.1 . . ?
C14A C15A H15D 111.1 . . ?
C16A C15A H15C 111.1 . . ?
C16A C15A H15D 111.1 . . ?
H15C C15A H15D 109.1 . . ?
C27A C28A H28C 108.8 . . ?
C27A C28A H28D 108.8 . . ?
C27A C28A C29A 113.7(8) . . ?
H28C C28A H28D 107.7 . . ?
C29A C28A H28C 108.8 . . ?
C29A C28A H28D 108.8 . . ?
C28A C29A H29D 109.5 . . ?
C28A C29A H29E 109.5 . . ?
C28A C29A H29F 109.5 . . ?
H29D C29A H29E 109.5 . . ?
H29D C29A H29F 109.5 . . ?
H29E C29A H29F 109.5 . . ?
C10B C1B H1BA 108.1 . . ?
C10B C1B H1BB 108.1 . . ?
C2B C1B C10B 116.9(8) . . ?
C2B C1B H1BA 108.1 . . ?
C2B C1B H1BB 108.1 . . ?
H1BA C1B H1BB 107.3 . . ?
C28B C29B H29A 109.5 . . ?
C28B C29B H29B 109.5 . . ?
C28B C29B H29C 109.5 . . ?
H29A C29B H29B 109.5 . . ?
H29A C29B H29C 109.5 . . ?
H29B C29B H29C 109.5 . . ?

loop_
_geom_bond_atom_site_label_1
_geom_bond_atom_site_label_2
_geom_bond_distance
_geom_bond_site_symmetry_2
_geom_bond_publ_flag
O2B C19B 1.337(8) . ?
O2B C17B 1.432(7) . ?
O2A C19A 1.308(8) . ?
O2A C17A 1.448(8) . ?
O3B C19B 1.196(9) . ?
C19B C20B 1.472(9) . ?
O3A C19A 1.180(8) . ?
C8B H8B 0.9800 . ?
C8B C9B 1.529(8) . ?
C8B C14B 1.519(8) . ?
C8B C7B 1.518(8) . ?
C5A C6A 1.504(10) . ?
C5A C10A 1.511(9) . ?
C5A C4A 1.328(9) . ?
C9B H9B 0.9800 . ?
C9B C10B 1.530(9) . ?
C9B C11B 1.534(8) . ?
C25B H25A 0.9700 . ?
C25B H25B 0.9700 . ?
C25B C24B 1.507(8) . ?
C25B C26B 1.502(9) . ?
C14B H14B 0.9800 . ?
C14B C13B 1.542(8) . ?
C14B C15B 1.520(10) . ?
C8A H8A 0.9800 . ?
C8A C7A 1.523(9) . ?
C8A C9A 1.518(9) . ?
C8A C14A 1.507(8) . ?
C13B C18B 1.521(8) . ?
C13B C17B 1.512(9) . ?
C13B C12B 1.512(9) . ?
C24B H24A 0.9700 . ?
C24B H24B 0.9700 . ?
C24B C23B 1.500(9) . ?
C7A H7AA 0.9700 . ?
C7A H7AB 0.9700 . ?
C7A C6A 1.523(8) . ?
C18B H18A 0.9600 . ?
C18B H18B 0.9600 . ?
C18B H18C 0.9600 . ?
C5B C6B 1.504(10) . ?
C5B C10B 1.520(9) . ?
C5B C4B 1.332(9) . ?
C9A H9A 0.9800 . ?
C9A C10A 1.544(8) . ?
C9A C11A 1.536(8) . ?
C17B H17B 0.9800 . ?
C17B C16B 1.519(10) . ?
C6B H6BA 0.9700 . ?
C6B H6BB 0.9700 . ?
C6B C7B 1.501(8) . ?
C14A H14A 0.9800 . ?
C14A C13A 1.544(9) . ?
C14A C15A 1.529(11) . ?
C22B H22A 0.9700 . ?
C22B H22B 0.9700 . ?
C22B C21B 1.513(8) . ?
C22B C23B 1.505(8) . ?
C6A H6AA 0.9700 . ?
C6A H6AB 0.9700 . ?
C26B H26A 0.9700 . ?
C26B H26B 0.9700 . ?
C26B C27B 1.501(8) . ?
C10B H10B 0.9800 . ?
C10B C1B 1.582(12) . ?
C11B H11A 0.9700 . ?
C11B H11B 0.9700 . ?
C11B C12B 1.547(9) . ?
O1B C3B 1.220(10) . ?
C10A H10A 0.9800 . ?
C10A C1A 1.540(11) . ?
C19A C20A 1.478(9) . ?
C20A H20C 0.9700 . ?
C20A H20D 0.9700 . ?
C20A C21A 1.510(8) . ?
C25A H25C 0.9700 . ?
C25A H25D 0.9700 . ?
C25A C26A 1.514(9) . ?
C25A C24A 1.505(8) . ?
C21A H21C 0.9700 . ?
C21A H21D 0.9700 . ?
C21A C22A 1.503(8) . ?
O1A C3A 1.224(10) . ?
C20B H20A 0.9700 . ?
C20B H20B 0.9700 . ?
C20B C21B 1.516(8) . ?
C21B H21A 0.9700 . ?
C21B H21B 0.9700 . ?
C4B H4B 0.9300 . ?
C4B C3B 1.459(11) . ?
C26A H26C 0.9700 . ?
C26A H26D 0.9700 . ?
C26A C27A 1.505(8) . ?
C13A C17A 1.503(10) . ?
C13A C12A 1.518(10) . ?
C13A C18A 1.534(9) . ?
C15B H15A 0.9700 . ?
C15B H15B 0.9700 . ?
C15B C16B 1.540(8) . ?
C23A H23C 0.9700 . ?
C23A H23D 0.9700 . ?
C23A C24A 1.523(9) . ?
C23A C22A 1.497(8) . ?
C7B H7BA 0.9700 . ?
C7B H7BB 0.9700 . ?
C12B H12A 0.9700 . ?
C12B H12B 0.9700 . ?
C27B H27A 0.9700 . ?
C27B H27B 0.9700 . ?
C27B C28B 1.490(9) . ?
C24A H24C 0.9700 . ?
C24A H24D 0.9700 . ?
C16B H16A 0.9700 . ?
C16B H16B 0.9700 . ?
C3B C2B 1.449(12) . ?
C17A H17A 0.9800 . ?
C17A C16A 1.517(13) . ?
C4A H4A 0.9300 . ?
C4A C3A 1.453(12) . ?
C27A H27C 0.9700 . ?
C27A H27D 0.9700 . ?
C27A C28A 1.504(10) . ?
C23B H23A 0.9700 . ?
C23B H23B 0.9700 . ?
C11A H11C 0.9700 . ?
C11A H11D 0.9700 . ?
C11A C12A 1.536(9) . ?
C1A H1AA 0.9700 . ?
C1A H1AB 0.9700 . ?
C1A C2A 1.500(9) . ?
C3A C2A 1.497(11) . ?
C22A H22C 0.9700 . ?
C22A H22D 0.9700 . ?
C12A H12C 0.9700 . ?
C12A H12D 0.9700 . ?
C28B H28A 0.9700 . ?
C28B H28B 0.9700 . ?
C28B C29B 1.499(9) . ?
C18A H18D 0.9600 . ?
C18A H18E 0.9600 . ?
C18A H18F 0.9600 . ?
C16A H16C 0.9700 . ?
C16A H16D 0.9700 . ?
C16A C15A 1.567(10) . ?
C2B H2BA 0.9700 . ?
C2B H2BB 0.9700 . ?
C2B C1B 1.403(10) . ?
C2A H2AA 0.9700 . ?
C2A H2AB 0.9700 . ?
C15A H15C 0.9700 . ?
C15A H15D 0.9700 . ?
C28A H28C 0.9700 . ?
C28A H28D 0.9700 . ?
C28A C29A 1.512(9) . ?
C29A H29D 0.9600 . ?
C29A H29E 0.9600 . ?
C29A H29F 0.9600 . ?
C1B H1BA 0.9700 . ?
C1B H1BB 0.9700 . ?
C29B H29A 0.9600 . ?
C29B H29B 0.9600 . ?
C29B H29C 0.9600 . ?
